data_1545563
loop_
_publ_author_name
'Zhen, Le'
'Wang, Jiankun'
'Xu, Qing-Long'
'Sun, Hongbin'
'Wen, Xiaoan'
'Wang, Guangji'

_publ_section_title
;
 Direct Intermolecular C-H Functionalization Triggered by 1,5-Hydride
 Shift: Access to N-Arylprolinamides via Ugi-Type Reaction.
;
_journal_issue 7
_journal_name_full 'Organic letters'
_journal_page_first 1566
_journal_page_last 1569
_journal_paper_doi 10.1021/acs.orglett.7b00378
_journal_volume 19
_journal_year 2017
_chemical_formula_sum 'C27 H30 N2 O4 S'
_chemical_formula_weight 478.59
_chemical_name_systematic
; 
 ? 
;
_space_group_IT_number 14
_symmetry_cell_setting monoclinic
_symmetry_space_group_name_Hall '-P 2ybc'
_symmetry_space_group_name_H-M 'P 1 21/c 1'
_atom_sites_solution_hydrogens geom
_atom_sites_solution_primary direct
_atom_sites_solution_secondary difmap
_audit_creation_method SHELXL-97
_cell_angle_alpha 90.00
_cell_angle_beta 97.36(3)
_cell_angle_gamma 90.00
_cell_formula_units_Z 4
_cell_length_a 8.7990(18)
_cell_length_b 12.568(3)
_cell_length_c 22.970(5)
_cell_measurement_reflns_used 25
_cell_measurement_temperature 293(2)
_cell_measurement_theta_max 13
_cell_measurement_theta_min 9
_cell_volume 2519.2(10)
_computing_structure_refinement 'SHELXL-97 (Sheldrick, 1997)'
_computing_structure_solution 'SHELXS-97 (Sheldrick, 1990)'
_diffrn_ambient_temperature 293(2)
_diffrn_measured_fraction_theta_full 1.000
_diffrn_measured_fraction_theta_max 1.000
_diffrn_measurement_device_type 'Nonius CAD4'
_diffrn_measurement_method \w/2\q
_diffrn_radiation_monochromator graphite
_diffrn_radiation_source 'fine-focus sealed tube'
_diffrn_radiation_type MoK\a
_diffrn_radiation_wavelength 0.71073
_diffrn_reflns_av_R_equivalents 0.0495
_diffrn_reflns_av_sigmaI/netI 0.0804
_diffrn_reflns_limit_h_max 10
_diffrn_reflns_limit_h_min 0
_diffrn_reflns_limit_k_max 15
_diffrn_reflns_limit_k_min 0
_diffrn_reflns_limit_l_max 27
_diffrn_reflns_limit_l_min -27
_diffrn_reflns_number 4940
_diffrn_reflns_theta_full 25.36
_diffrn_reflns_theta_max 25.36
_diffrn_reflns_theta_min 1.79
_diffrn_standards_decay_% 1
_diffrn_standards_interval_count 200
_diffrn_standards_interval_time 2h
_diffrn_standards_number 3
_exptl_absorpt_coefficient_mu 0.164
_exptl_absorpt_correction_T_max 0.9838
_exptl_absorpt_correction_T_min 0.9680
_exptl_absorpt_correction_type psi-scan
_exptl_crystal_colour colorless
_exptl_crystal_density_diffrn 1.262
_exptl_crystal_density_method 'not measured'
_exptl_crystal_description block
_exptl_crystal_F_000 1016
_exptl_crystal_size_max 0.20
_exptl_crystal_size_mid 0.20
_exptl_crystal_size_min 0.10
_refine_diff_density_max 0.181
_refine_diff_density_min -0.326
_refine_diff_density_rms 0.052
_refine_ls_extinction_method none
_refine_ls_goodness_of_fit_ref 1.005
_refine_ls_hydrogen_treatment constr
_refine_ls_matrix_type full
_refine_ls_number_parameters 307
_refine_ls_number_reflns 4621
_refine_ls_number_restraints 0
_refine_ls_restrained_S_all 1.005
_refine_ls_R_factor_all 0.1643
_refine_ls_R_factor_gt 0.0730
_refine_ls_shift/su_max 0.000
_refine_ls_shift/su_mean 0.000
_refine_ls_structure_factor_coef Fsqd
_refine_ls_weighting_details 'calc w=1/[\s^2^(Fo^2^)+(0.0900P)^2^+0.0000P] where P=(Fo^2^+2Fc^2^)/3'
_refine_ls_weighting_scheme calc
_refine_ls_wR_factor_gt 0.1593
_refine_ls_wR_factor_ref 0.2059
_reflns_number_gt 2148
_reflns_number_total 4621
_reflns_threshold_expression >2sigma(I)
_cod_data_source_file ol7b00378_si_002.cif
_cod_data_source_block x
_cod_depositor_comments
;
The following automatic conversions were performed:

'_symmetry_cell_setting' value 'Monoclinic' changed to 'monoclinic'
according to
/home/data/users/saulius/crontab/automatic-downloads/rss-feeds/ACS/lib/dictionaries/cif_core.dic
dictionary named 'cif_core.dic' version 2.4.2 from 2011-04-26.

Automatic conversion script
Id: cif_fix_values 4973 2017-02-22 13:04:09Z antanas 

 Adding full bibliography for 1545563.cif.
;
_cod_original_cell_volume 2519.2(9)
_cod_original_sg_symbol_H-M P21/C
_cod_database_code 1545563

loop_
_symmetry_equiv_pos_as_xyz
'x, y, z'
'-x, y+1/2, -z+1/2'
'-x, -y, -z'
'x, -y-1/2, z-1/2'

loop_
_atom_site_label
_atom_site_type_symbol
_atom_site_fract_x
_atom_site_fract_y
_atom_site_fract_z
_atom_site_U_iso_or_equiv
_atom_site_adp_type
_atom_site_occupancy
_atom_site_symmetry_multiplicity
_atom_site_calc_flag
_atom_site_refinement_flags
S S 0.05361(14) 0.13068(10) 0.64058(6) 0.0709(4) Uani 1 1 d .
N1 N 0.1457(4) 0.1255(3) 0.53404(15) 0.0606(10) Uani 1 1 d .
H1A H 0.1406 0.1917 0.5246 0.073 Uiso 1 1 calc R
C1 C 0.6688(7) -0.0326(5) 0.7500(2) 0.108(2) Uani 1 1 d .
H1B H 0.7417 0.0246 0.7522 0.163 Uiso 1 1 calc R
H1C H 0.7024 -0.0892 0.7267 0.163 Uiso 1 1 calc R
H1D H 0.6606 -0.0584 0.7888 0.163 Uiso 1 1 calc R
O1 O 0.0595(4) 0.2445(2) 0.63938(16) 0.0883(11) Uani 1 1 d .
O2 O -0.0638(4) 0.0795(3) 0.66829(15) 0.0901(11) Uani 1 1 d .
N2 N 0.3572(4) 0.2419(3) 0.48865(15) 0.0540(9) Uani 1 1 d .
C2 C 0.5161(6) 0.0066(5) 0.7225(2) 0.0767(14) Uani 1 1 d .
O3 O 0.2724(4) -0.0289(2) 0.52681(15) 0.0743(10) Uani 1 1 d .
C3 C 0.4983(7) 0.1102(5) 0.7046(3) 0.0925(18) Uani 1 1 d .
H3A H 0.5826 0.1553 0.7097 0.111 Uiso 1 1 calc R
O4 O 0.0104(4) 0.7722(2) 0.65422(15) 0.0815(10) Uani 1 1 d .
C4 C 0.3592(7) 0.1498(4) 0.6792(2) 0.0797(15) Uani 1 1 d .
H4A H 0.3509 0.2203 0.6669 0.096 Uiso 1 1 calc R
C5 C 0.2336(5) 0.0845(4) 0.67209(19) 0.0619(12) Uani 1 1 d .
C6 C 0.2484(6) -0.0203(4) 0.6882(2) 0.0771(15) Uani 1 1 d .
H6A H 0.1644 -0.0657 0.6822 0.093 Uiso 1 1 calc R
C7 C 0.3879(7) -0.0577(4) 0.7132(2) 0.0793(15) Uani 1 1 d .
H7A H 0.3967 -0.1288 0.7243 0.095 Uiso 1 1 calc R
C8 C 0.0321(5) 0.0829(4) 0.5665(2) 0.0683(13) Uani 1 1 d .
H8A H 0.0392 0.0059 0.5668 0.082 Uiso 1 1 calc R
H8B H -0.0687 0.1022 0.5472 0.082 Uiso 1 1 calc R
C9 C 0.2602(5) 0.0670(4) 0.51764(19) 0.0580(12) Uani 1 1 d .
C10 C 0.3705(5) 0.1260(3) 0.48402(19) 0.0572(11) Uani 1 1 d .
H10A H 0.4756 0.1043 0.4984 0.069 Uiso 1 1 calc R
C11 C 0.3379(6) 0.1040(4) 0.4182(2) 0.0776(15) Uani 1 1 d .
H11A H 0.3858 0.0383 0.4079 0.093 Uiso 1 1 calc R
H11B H 0.2286 0.1002 0.4054 0.093 Uiso 1 1 calc R
C12 C 0.4093(6) 0.1996(4) 0.3921(2) 0.0825(15) Uani 1 1 d .
H12A H 0.5197 0.1922 0.3946 0.099 Uiso 1 1 calc R
H12B H 0.3671 0.2101 0.3514 0.099 Uiso 1 1 calc R
C13 C 0.3661(6) 0.2893(4) 0.43010(19) 0.0673(13) Uani 1 1 d .
H13A H 0.4428 0.3451 0.4327 0.081 Uiso 1 1 calc R
H13B H 0.2680 0.3194 0.4141 0.081 Uiso 1 1 calc R
C14 C 0.4414(5) 0.2954(3) 0.53724(18) 0.0497(10) Uani 1 1 d .
C15 C 0.5730(5) 0.2538(4) 0.5684(2) 0.0627(12) Uani 1 1 d .
H15A H 0.6071 0.1869 0.5586 0.075 Uiso 1 1 calc R
C16 C 0.6540(5) 0.3093(4) 0.6135(2) 0.0710(14) Uani 1 1 d .
H16A H 0.7432 0.2805 0.6334 0.085 Uiso 1 1 calc R
C17 C 0.6036(5) 0.4078(4) 0.6293(2) 0.0672(13) Uani 1 1 d .
H17A H 0.6592 0.4464 0.6593 0.081 Uiso 1 1 calc R
C18 C 0.4700(5) 0.4480(4) 0.6001(2) 0.0624(12) Uani 1 1 d .
H18A H 0.4347 0.5134 0.6118 0.075 Uiso 1 1 calc R
C19 C 0.3858(5) 0.3949(3) 0.55369(19) 0.0540(11) Uani 1 1 d .
C20 C 0.2394(5) 0.4424(4) 0.5212(2) 0.0721(14) Uani 1 1 d .
H20A H 0.2618 0.4710 0.4840 0.087 Uiso 1 1 calc R
H20B H 0.1646 0.3859 0.5127 0.087 Uiso 1 1 calc R
C21 C 0.1693(5) 0.5296(4) 0.5549(2) 0.0596(12) Uani 1 1 d .
C22 C 0.0906(5) 0.5047(4) 0.6010(2) 0.0694(13) Uani 1 1 d .
H22A H 0.0737 0.4337 0.6094 0.083 Uiso 1 1 calc R
C23 C 0.0358(5) 0.5833(4) 0.6351(2) 0.0667(13) Uani 1 1 d .
H23A H -0.0163 0.5648 0.6664 0.080 Uiso 1 1 calc R
C24 C 0.0585(5) 0.6885(3) 0.6228(2) 0.0585(12) Uani 1 1 d .
C25 C 0.1333(5) 0.7150(4) 0.5754(2) 0.0647(12) Uani 1 1 d .
H25A H 0.1467 0.7860 0.5659 0.078 Uiso 1 1 calc R
C26 C 0.1878(5) 0.6357(4) 0.5425(2) 0.0667(13) Uani 1 1 d .
H26A H 0.2387 0.6543 0.5109 0.080 Uiso 1 1 calc R
C27 C -0.0312(8) 0.7498(5) 0.7111(3) 0.116(2) Uani 1 1 d .
H27A H -0.0621 0.8145 0.7285 0.173 Uiso 1 1 calc R
H27B H 0.0552 0.7200 0.7355 0.173 Uiso 1 1 calc R
H27C H -0.1145 0.7000 0.7076 0.173 Uiso 1 1 calc R

loop_
_atom_site_aniso_label
_atom_site_aniso_U_11
_atom_site_aniso_U_22
_atom_site_aniso_U_33
_atom_site_aniso_U_23
_atom_site_aniso_U_13
_atom_site_aniso_U_12
S 0.0717(9) 0.0703(9) 0.0765(9) -0.0094(7) 0.0312(7) -0.0055(7)
N1 0.055(2) 0.064(2) 0.067(2) 0.0023(19) 0.0226(19) 0.006(2)
C1 0.092(4) 0.158(6) 0.076(4) 0.016(4) 0.012(3) 0.013(4)
O1 0.097(3) 0.060(2) 0.114(3) -0.010(2) 0.036(2) 0.0032(19)
O2 0.079(2) 0.102(3) 0.099(3) -0.008(2) 0.050(2) -0.018(2)
N2 0.057(2) 0.050(2) 0.057(2) 0.0036(19) 0.0125(18) 0.0035(18)
C2 0.081(4) 0.097(4) 0.054(3) 0.006(3) 0.016(3) -0.001(4)
O3 0.072(2) 0.057(2) 0.096(3) 0.0051(18) 0.0185(19) 0.0041(17)
C3 0.078(4) 0.110(5) 0.087(4) 0.001(4) 0.001(3) -0.027(4)
O4 0.097(3) 0.063(2) 0.088(3) -0.0115(19) 0.025(2) 0.0118(19)
C4 0.089(4) 0.069(3) 0.083(4) 0.005(3) 0.022(3) -0.023(3)
C5 0.078(3) 0.055(3) 0.058(3) 0.001(2) 0.027(3) -0.009(3)
C6 0.080(4) 0.083(4) 0.070(3) -0.003(3) 0.018(3) -0.017(3)
C7 0.105(5) 0.069(3) 0.065(3) 0.006(3) 0.018(3) -0.002(3)
C8 0.056(3) 0.080(3) 0.070(3) -0.006(3) 0.012(2) -0.007(3)
C9 0.053(3) 0.059(3) 0.063(3) -0.007(2) 0.011(2) 0.004(2)
C10 0.056(3) 0.058(3) 0.061(3) -0.003(2) 0.018(2) 0.005(2)
C11 0.093(4) 0.068(3) 0.076(4) -0.014(3) 0.027(3) 0.000(3)
C12 0.095(4) 0.086(4) 0.070(3) -0.008(3) 0.028(3) -0.001(3)
C13 0.076(3) 0.066(3) 0.060(3) 0.002(3) 0.011(2) 0.000(3)
C14 0.049(3) 0.047(3) 0.057(3) 0.004(2) 0.017(2) 0.001(2)
C15 0.053(3) 0.067(3) 0.069(3) 0.006(3) 0.014(3) 0.011(2)
C16 0.056(3) 0.089(4) 0.067(3) 0.010(3) 0.002(3) 0.009(3)
C17 0.058(3) 0.082(4) 0.061(3) -0.001(3) 0.005(3) -0.009(3)
C18 0.064(3) 0.056(3) 0.069(3) -0.003(2) 0.012(3) -0.003(2)
C19 0.048(3) 0.057(3) 0.058(3) 0.001(2) 0.010(2) 0.000(2)
C20 0.075(3) 0.065(3) 0.072(3) -0.010(3) -0.007(3) 0.016(3)
C21 0.054(3) 0.057(3) 0.067(3) -0.003(2) 0.006(2) 0.008(2)
C22 0.075(3) 0.043(3) 0.090(4) 0.010(3) 0.009(3) 0.000(2)
C23 0.068(3) 0.060(3) 0.075(3) 0.007(3) 0.021(3) 0.007(3)
C24 0.062(3) 0.045(3) 0.069(3) -0.007(2) 0.010(2) 0.008(2)
C25 0.069(3) 0.048(3) 0.079(3) 0.008(3) 0.017(3) 0.004(2)
C26 0.067(3) 0.063(3) 0.072(3) 0.010(3) 0.016(3) 0.004(3)
C27 0.141(6) 0.126(5) 0.090(4) -0.016(4) 0.049(4) 0.027(4)

loop_
_atom_type_symbol
_atom_type_description
_atom_type_scat_dispersion_real
_atom_type_scat_dispersion_imag
_atom_type_scat_source
C C 0.0033 0.0016 'International Tables Vol C Tables 4.2.6.8 and 6.1.1.4'
H H 0.0000 0.0000 'International Tables Vol C Tables 4.2.6.8 and 6.1.1.4'
N N 0.0061 0.0033 'International Tables Vol C Tables 4.2.6.8 and 6.1.1.4'
O O 0.0106 0.0060 'International Tables Vol C Tables 4.2.6.8 and 6.1.1.4'
S S 0.1246 0.1234 'International Tables Vol C Tables 4.2.6.8 and 6.1.1.4'

loop_
_geom_angle_atom_site_label_1
_geom_angle_atom_site_label_2
_geom_angle_atom_site_label_3
_geom_angle
O1 S O2 119.2(2)
O1 S C5 107.8(2)
O2 S C5 109.4(2)
O1 S C8 108.4(2)
O2 S C8 106.1(2)
C5 S C8 105.1(2)
C9 N1 C8 123.0(4)
C9 N1 H1A 118.5
C8 N1 H1A 118.5
C2 C1 H1B 109.5
C2 C1 H1C 109.5
H1B C1 H1C 109.5
C2 C1 H1D 109.5
H1B C1 H1D 109.5
H1C C1 H1D 109.5
C14 N2 C10 119.1(3)
C14 N2 C13 116.0(3)
C10 N2 C13 108.6(3)
C3 C2 C7 116.7(5)
C3 C2 C1 120.3(6)
C7 C2 C1 123.0(6)
C2 C3 C4 122.2(5)
C2 C3 H3A 118.9
C4 C3 H3A 118.9
C24 O4 C27 117.6(4)
C5 C4 C3 119.5(5)
C5 C4 H4A 120.2
C3 C4 H4A 120.2
C6 C5 C4 119.8(5)
C6 C5 S 118.6(4)
C4 C5 S 121.6(4)
C7 C6 C5 119.5(5)
C7 C6 H6A 120.3
C5 C6 H6A 120.3
C6 C7 C2 122.3(5)
C6 C7 H7A 118.9
C2 C7 H7A 118.9
N1 C8 S 112.1(3)
N1 C8 H8A 109.2
S C8 H8A 109.2
N1 C8 H8B 109.2
S C8 H8B 109.2
H8A C8 H8B 107.9
O3 C9 N1 123.0(4)
O3 C9 C10 121.5(4)
N1 C9 C10 115.5(4)
N2 C10 C9 112.8(3)
N2 C10 C11 104.2(3)
C9 C10 C11 111.5(4)
N2 C10 H10A 109.4
C9 C10 H10A 109.4
C11 C10 H10A 109.4
C12 C11 C10 102.3(4)
C12 C11 H11A 111.3
C10 C11 H11A 111.3
C12 C11 H11B 111.3
C10 C11 H11B 111.3
H11A C11 H11B 109.2
C13 C12 C11 102.5(4)
C13 C12 H12A 111.3
C11 C12 H12A 111.3
C13 C12 H12B 111.3
C11 C12 H12B 111.3
H12A C12 H12B 109.2
N2 C13 C12 105.8(4)
N2 C13 H13A 110.6
C12 C13 H13A 110.6
N2 C13 H13B 110.6
C12 C13 H13B 110.6
H13A C13 H13B 108.7
C15 C14 C19 119.5(4)
C15 C14 N2 122.9(4)
C19 C14 N2 117.6(4)
C16 C15 C14 121.2(4)
C16 C15 H15A 119.4
C14 C15 H15A 119.4
C15 C16 C17 120.1(4)
C15 C16 H16A 119.9
C17 C16 H16A 119.9
C18 C17 C16 119.1(5)
C18 C17 H17A 120.5
C16 C17 H17A 120.5
C17 C18 C19 122.5(4)
C17 C18 H18A 118.7
C19 C18 H18A 118.7
C18 C19 C14 117.5(4)
C18 C19 C20 121.5(4)
C14 C19 C20 121.0(4)
C21 C20 C19 114.0(4)
C21 C20 H20A 108.8
C19 C20 H20A 108.8
C21 C20 H20B 108.8
C19 C20 H20B 108.8
H20A C20 H20B 107.7
C22 C21 C26 117.6(4)
C22 C21 C20 120.4(4)
C26 C21 C20 121.9(4)
C21 C22 C23 121.3(4)
C21 C22 H22A 119.3
C23 C22 H22A 119.3
C24 C23 C22 120.0(4)
C24 C23 H23A 120.0
C22 C23 H23A 120.0
O4 C24 C23 124.5(4)
O4 C24 C25 116.1(4)
C23 C24 C25 119.4(4)
C26 C25 C24 119.6(4)
C26 C25 H25A 120.2
C24 C25 H25A 120.2
C25 C26 C21 122.0(4)
C25 C26 H26A 119.0
C21 C26 H26A 119.0
O4 C27 H27A 109.5
O4 C27 H27B 109.5
H27A C27 H27B 109.5
O4 C27 H27C 109.5
H27A C27 H27C 109.5
H27B C27 H27C 109.5

loop_
_geom_bond_atom_site_label_1
_geom_bond_atom_site_label_2
_geom_bond_distance
S O1 1.431(3)
S O2 1.433(3)
S C5 1.753(5)
S C8 1.791(5)
N1 C9 1.339(5)
N1 C8 1.426(5)
N1 H1A 0.8600
C1 C2 1.493(7)
C1 H1B 0.9600
C1 H1C 0.9600
C1 H1D 0.9600
N2 C14 1.426(5)
N2 C10 1.467(5)
N2 C13 1.482(5)
C2 C3 1.368(7)
C2 C7 1.382(7)
O3 C9 1.226(5)
C3 C4 1.380(7)
C3 H3A 0.9300
O4 C24 1.373(5)
O4 C27 1.429(6)
C4 C5 1.369(6)
C4 H4A 0.9300
C5 C6 1.370(6)
C6 C7 1.370(7)
C6 H6A 0.9300
C7 H7A 0.9300
C8 H8A 0.9700
C8 H8B 0.9700
C9 C10 1.510(6)
C10 C11 1.526(6)
C10 H10A 0.9800
C11 C12 1.516(6)
C11 H11A 0.9700
C11 H11B 0.9700
C12 C13 1.504(6)
C12 H12A 0.9700
C12 H12B 0.9700
C13 H13A 0.9700
C13 H13B 0.9700
C14 C15 1.383(5)
C14 C19 1.412(5)
C15 C16 1.370(6)
C15 H15A 0.9300
C16 C17 1.379(6)
C16 H16A 0.9300
C17 C18 1.373(6)
C17 H17A 0.9300
C18 C19 1.388(6)
C18 H18A 0.9300
C19 C20 1.525(6)
C20 C21 1.518(6)
C20 H20A 0.9700
C20 H20B 0.9700
C21 C22 1.374(6)
C21 C26 1.377(6)
C22 C23 1.386(6)
C22 H22A 0.9300
C23 C24 1.372(6)
C23 H23A 0.9300
C24 C25 1.383(6)
C25 C26 1.373(6)
C25 H25A 0.9300
C26 H26A 0.9300
C27 H27A 0.9600
C27 H27B 0.9600
C27 H27C 0.9600

loop_
_geom_torsion_atom_site_label_1
_geom_torsion_atom_site_label_2
_geom_torsion_atom_site_label_3
_geom_torsion_atom_site_label_4
_geom_torsion
C7 C2 C3 C4 0.9(8)
C1 C2 C3 C4 -179.8(5)
C2 C3 C4 C5 0.9(8)
C3 C4 C5 C6 -2.5(7)
C3 C4 C5 S 179.5(4)
O1 S C5 C6 167.9(4)
O2 S C5 C6 36.9(4)
C8 S C5 C6 -76.6(4)
O1 S C5 C4 -14.1(4)
O2 S C5 C4 -145.1(4)
C8 S C5 C4 101.4(4)
C4 C5 C6 C7 2.4(7)
S C5 C6 C7 -179.6(4)
C5 C6 C7 C2 -0.5(8)
C3 C2 C7 C6 -1.1(8)
C1 C2 C7 C6 179.7(5)
C9 N1 C8 S 109.1(4)
O1 S C8 N1 52.7(4)
O2 S C8 N1 -178.2(3)
C5 S C8 N1 -62.4(4)
C8 N1 C9 O3 3.5(7)
C8 N1 C9 C10 -179.4(4)
C14 N2 C10 C9 86.1(4)
C13 N2 C10 C9 -138.1(4)
C14 N2 C10 C11 -152.8(4)
C13 N2 C10 C11 -17.0(5)
O3 C9 C10 N2 -167.6(4)
N1 C9 C10 N2 15.3(5)
O3 C9 C10 C11 75.6(5)
N1 C9 C10 C11 -101.5(4)
N2 C10 C11 C12 35.6(5)
C9 C10 C11 C12 157.5(4)
C10 C11 C12 C13 -40.4(5)
C14 N2 C13 C12 128.9(4)
C10 N2 C13 C12 -8.4(5)
C11 C12 C13 N2 30.5(5)
C10 N2 C14 C15 23.8(6)
C13 N2 C14 C15 -108.9(4)
C10 N2 C14 C19 -156.1(3)
C13 N2 C14 C19 71.2(5)
C19 C14 C15 C16 -2.7(6)
N2 C14 C15 C16 177.5(4)
C14 C15 C16 C17 1.1(7)
C15 C16 C17 C18 1.3(7)
C16 C17 C18 C19 -2.2(7)
C17 C18 C19 C14 0.6(6)
C17 C18 C19 C20 -178.8(4)
C15 C14 C19 C18 1.8(6)
N2 C14 C19 C18 -178.4(4)
C15 C14 C19 C20 -178.8(4)
N2 C14 C19 C20 1.0(6)
C18 C19 C20 C21 -18.7(6)
C14 C19 C20 C21 161.9(4)
C19 C20 C21 C22 -75.7(6)
C19 C20 C21 C26 101.2(5)
C26 C21 C22 C23 -2.0(7)
C20 C21 C22 C23 175.0(4)
C21 C22 C23 C24 0.7(7)
C27 O4 C24 C23 16.2(7)
C27 O4 C24 C25 -164.4(5)
C22 C23 C24 O4 -179.3(4)
C22 C23 C24 C25 1.4(7)
O4 C24 C25 C26 178.6(4)
C23 C24 C25 C26 -2.0(7)
C24 C25 C26 C21 0.5(7)
C22 C21 C26 C25 1.4(7)
C20 C21 C26 C25 -175.6(4)
